data_4340568
loop_
_publ_author_name
'Hashem, Emtithal'
'Platts, James A.'
'Hartl, Franti\<sek'
'Lorusso, Giulia'
'Evangelisti, Marco'
'Schulzke, Carola'
'Baker, Robert J.'

_publ_section_title
;
 Thiocyanate complexes of uranium in multiple oxidation States: a combined
 structural, magnetic, spectroscopic, spectroelectrochemical, and
 theoretical study.
;
_journal_issue 16
_journal_name_full 'Inorganic chemistry'
_journal_page_first 8624
_journal_page_last 8637
_journal_paper_doi 10.1021/ic501236j
_journal_volume 53
_journal_year 2014
_chemical_formula_sum 'C80 Cs48 N80 O40 S80 U16'
_chemical_formula_weight 15474.56
_chemical_name_systematic
;
 ?
;
_space_group_crystal_system monoclinic
_space_group_IT_number 15
_space_group_name_Hall '-C 2yc'
_space_group_name_H-M_alt 'C 1 2/c 1'
_symmetry_space_group_name_Hall '-C 2yc'
_symmetry_space_group_name_H-M 'C 1 2/c 1'
_audit_creation_method SHELXL-2013
_cell_angle_alpha 90
_cell_angle_beta 99.65(3)
_cell_angle_gamma 90
_cell_formula_units_Z 1
_cell_length_a 19.669(4)
_cell_length_b 17.792(4)
_cell_length_c 23.396(5)
_cell_measurement_temperature 293(2)
_cell_volume 8072(3)
_computing_cell_refinement 'CrystalClear (Rigaku Inc., 2007)'
_computing_data_collection 'CrystalClear (Rigaku Inc., 2007)'
_computing_data_reduction 'CrystalClear (Rigaku Inc., 2007)'
_computing_structure_refinement 'SHELXL-2013 (Sheldrick, 2013)'
_diffrn_ambient_temperature 293(2)
_diffrn_measured_fraction_theta_full 0.997
_diffrn_measured_fraction_theta_max 0.997
_diffrn_measurement_method dtprofit.ref
_diffrn_radiation_monochromator 'Graphite Monochromator'
_diffrn_radiation_type MoK\a
_diffrn_radiation_wavelength 0.71073
_diffrn_reflns_av_R_equivalents 0.0362
_diffrn_reflns_av_unetI/netI 0.0271
_diffrn_reflns_Laue_measured_fraction_full 0.997
_diffrn_reflns_Laue_measured_fraction_max 0.997
_diffrn_reflns_limit_h_max 23
_diffrn_reflns_limit_h_min -23
_diffrn_reflns_limit_k_max 20
_diffrn_reflns_limit_k_min -20
_diffrn_reflns_limit_l_max 27
_diffrn_reflns_limit_l_min -27
_diffrn_reflns_number 31507
_diffrn_reflns_point_group_measured_fraction_full 0.997
_diffrn_reflns_point_group_measured_fraction_max 0.997
_diffrn_reflns_theta_full 25.000
_diffrn_reflns_theta_max 25.000
_diffrn_reflns_theta_min 1.553
_diffrn_source 'Sealed Tube'
_exptl_absorpt_coefficient_mu 13.903
_exptl_absorpt_correction_T_max 0.4538
_exptl_absorpt_correction_T_min 0.3321
_exptl_absorpt_correction_type multi-scan
_exptl_absorpt_process_details 'CrystalClear (Rigaku Inc., 2008)'
_exptl_crystal_colour yellow
_exptl_crystal_density_diffrn 3.184
_exptl_crystal_description block
_exptl_crystal_F_000 6752
_exptl_crystal_size_max 0.24
_exptl_crystal_size_mid 0.22
_exptl_crystal_size_min 0.19
_refine_diff_density_max 5.008
_refine_diff_density_min -6.554
_refine_diff_density_rms 0.323
_refine_ls_extinction_method none
_refine_ls_goodness_of_fit_ref 1.084
_refine_ls_hydrogen_treatment undef
_refine_ls_matrix_type full
_refine_ls_number_parameters 412
_refine_ls_number_reflns 7099
_refine_ls_number_restraints 40
_refine_ls_restrained_S_all 1.084
_refine_ls_R_factor_all 0.0547
_refine_ls_R_factor_gt 0.0531
_refine_ls_shift/su_max 0.001
_refine_ls_shift/su_mean 0.000
_refine_ls_structure_factor_coef Fsqd
_refine_ls_weighting_details 'w=1/[\s^2^(Fo^2^)+(0.0484P)^2^+784.3494P] where P=(Fo^2^+2Fc^2^)/3'
_refine_ls_weighting_scheme calc
_refine_ls_wR_factor_gt 0.1323
_refine_ls_wR_factor_ref 0.1333
_reflns_Friedel_coverage 0.000
_reflns_number_gt 6881
_reflns_number_total 7099
_reflns_threshold_expression 'I > 2\s(I)'
_cod_data_source_file ic501236j_si_002.cif
_cod_data_source_block shelx
_cod_depositor_comments 'Adding full bibliography for 4340567--4340568.cif.'
_cod_database_code 4340568
_shelx_space_group_comment
;
The symmetry employed for this shelxl refinement is uniquely defined
by the following loop, which should always be used as a source of
symmetry information in preference to the above space-group names.
They are only intended as comments.
;

loop_
_space_group_symop_operation_xyz
'x, y, z'
'-x, y, -z+1/2'
'x+1/2, y+1/2, z'
'-x+1/2, y+1/2, -z+1/2'
'-x, -y, -z'
'x, -y, z-1/2'
'-x+1/2, -y+1/2, -z'
'x+1/2, -y+1/2, z-1/2'

loop_
_atom_site_label
_atom_site_type_symbol
_atom_site_fract_x
_atom_site_fract_y
_atom_site_fract_z
_atom_site_U_iso_or_equiv
_atom_site_adp_type
_atom_site_occupancy
_atom_site_site_symmetry_order
_atom_site_calc_flag
_atom_site_refinement_flags_adp
_atom_site_refinement_flags_occupancy
_atom_site_disorder_assembly
_atom_site_disorder_group
C1 C 0.4248(7) 0.4304(7) 0.4520(6) 0.019(3) Uani 1 1 d . . . .
C2 C 0.3606(8) 0.4631(9) 0.3032(6) 0.028(3) Uani 1 1 d . . . .
C3 C 0.2022(7) 0.6716(9) 0.2933(7) 0.030(3) Uani 1 1 d . . . .
C4 C 0.1774(7) 0.6935(7) 0.4536(6) 0.017(3) Uani 1 1 d . . . .
C5 C 0.3287(7) 0.5665(9) 0.5607(7) 0.030(4) Uani 1 1 d . . . .
C6 C 0.5852(12) 0.1099(15) 0.7187(11) 0.070(6) Uani 1 1 d U . . .
C7 C 0.5826(7) 0.0565(7) 0.5654(6) 0.018(3) Uani 1 1 d . . . .
C8 C 0.4281(7) 0.1814(9) 0.4511(7) 0.027(3) Uani 1 1 d . . . .
C9 C 0.3261(6) 0.3145(7) 0.5555(6) 0.019(3) Uani 1 1 d U . . .
C10 C 0.4102(7) 0.2910(8) 0.7202(6) 0.021(3) Uani 1 1 d . . . .
Cs1 Cs 0.25985(4) 0.32295(5) 0.38340(4) 0.0245(2) Uani 1 1 d . . . .
Cs2A Cs 0.5254(4) 0.3174(4) 0.3850(3) 0.0624(9) Uiso 0.217(3) 1 d U P A 2
Cs2 Cs 0.53243(9) 0.29832(9) 0.33535(7) 0.0524(4) Uani 0.783(3) 1 d . P A 1
Cs3 Cs 0.51410(5) -0.42588(5) 0.37728(5) 0.0288(2) Uani 1 1 d . . . .
Cs4 Cs 0.72755(6) -0.06352(6) 0.67915(4) 0.0359(3) Uani 1 1 d . . . .
Cs5 Cs 0.31233(4) -0.20282(5) 0.37338(4) 0.0268(2) Uani 1 1 d . . . .
Cs6 Cs 0.56529(4) 0.05392(5) 0.39699(4) 0.0287(2) Uani 1 1 d . . . .
N1 N 0.3711(6) 0.4563(7) 0.4378(5) 0.023(3) Uani 1 1 d . . . .
N2 N 0.3139(6) 0.4880(7) 0.3201(5) 0.027(3) Uani 1 1 d . . . .
N3 N 0.2216(6) 0.6199(7) 0.3208(5) 0.028(3) Uani 1 1 d . . . .
N4 N 0.2249(6) 0.6629(7) 0.4364(5) 0.026(3) Uani 1 1 d . . . .
N5 N 0.3148(6) 0.5626(7) 0.5101(5) 0.023(3) Uani 1 1 d . . . .
N6 N 0.5338(6) 0.1384(7) 0.6939(5) 0.028(3) Uani 1 1 d U . . .
N7 N 0.5349(6) 0.0844(6) 0.5815(6) 0.025(3) Uani 1 1 d . . . .
N8 N 0.4399(6) 0.1758(7) 0.5009(5) 0.028(3) Uani 1 1 d . . . .
N9 N 0.3783(6) 0.2826(7) 0.5707(6) 0.028(3) Uani 1 1 d U . . .
N10 N 0.4338(7) 0.2543(7) 0.6878(6) 0.033(3) Uani 1 1 d . . . .
O1 O 0.2196(5) 0.4966(5) 0.4094(4) 0.024(2) Uani 1 1 d . . . .
O2 O 0.3588(5) 0.6185(5) 0.4009(4) 0.024(2) Uani 1 1 d . . . .
O3 O 0.3962(5) 0.1210(5) 0.6110(4) 0.024(2) Uani 1 1 d . . . .
O4 O 0.5299(4) 0.2517(5) 0.6000(4) 0.0189(19) Uani 1 1 d . . . .
O5 O 0.5256(5) -0.1027(6) 0.7467(5) 0.035(3) Uani 1 1 d . . . .
S1 S 0.5013(2) 0.3940(2) 0.4731(2) 0.0363(10) Uani 1 1 d . . . .
S2 S 0.4252(4) 0.4457(6) 0.2694(4) 0.0328(17) Uani 0.55 1 d . P B 1
S2A S 0.4288(4) 0.4092(6) 0.2919(4) 0.0240(18) Uani 0.45 1 d . P A 2
S3 S 0.1759(3) 0.7453(3) 0.25403(19) 0.0470(12) Uani 1 1 d . . . .
S4 S 0.11334(17) 0.7334(2) 0.47592(15) 0.0229(7) Uani 1 1 d . . . .
S5 S 0.3469(2) 0.5702(3) 0.63147(19) 0.0457(12) Uani 1 1 d . . . .
S6 S 0.6814(13) 0.0897(18) 0.7513(14) 0.182(14) Uani 0.6 1 d U P C 1
S6A S 0.6591(7) 0.0841(9) 0.7543(5) 0.034(3) Uani 0.4 1 d U P C 2
S7 S 0.64912(19) 0.0193(2) 0.54376(16) 0.0257(8) Uani 1 1 d . . . .
S8 S 0.4113(2) 0.1902(3) 0.38070(17) 0.0419(11) Uani 1 1 d . . . .
S9 S 0.25327(18) 0.3582(2) 0.53752(16) 0.0262(8) Uani 1 1 d U . . .
S10 S 0.3759(2) 0.3435(3) 0.76410(19) 0.0442(11) Uani 1 1 d . . . .
U1 U 0.28954(2) 0.55783(3) 0.40610(2) 0.01646(14) Uani 1 1 d . . . .
U2 U 0.46293(2) 0.18690(3) 0.60483(2) 0.01579(14) Uani 1 1 d U . . .

loop_
_atom_site_aniso_label
_atom_site_aniso_U_11
_atom_site_aniso_U_22
_atom_site_aniso_U_33
_atom_site_aniso_U_23
_atom_site_aniso_U_13
_atom_site_aniso_U_12
C1 0.021(7) 0.012(6) 0.022(7) -0.001(5) 0.000(5) -0.001(5)
C2 0.028(8) 0.038(9) 0.020(7) -0.010(6) 0.008(6) 0.003(7)
C3 0.019(7) 0.034(9) 0.034(8) -0.010(7) -0.006(6) 0.008(6)
C4 0.018(7) 0.016(6) 0.019(6) -0.005(5) 0.003(5) -0.004(5)
C5 0.014(7) 0.028(8) 0.047(10) -0.007(7) 0.006(6) 0.010(6)
C6 0.060(11) 0.081(15) 0.065(13) 0.010(12) 0.000(10) 0.022(11)
C7 0.020(7) 0.010(6) 0.026(7) 0.005(5) 0.009(5) 0.006(5)
C8 0.016(7) 0.032(8) 0.032(9) 0.003(6) 0.003(6) -0.002(6)
C9 0.013(5) 0.019(6) 0.027(7) 0.005(5) 0.009(5) -0.005(4)
C10 0.013(6) 0.020(7) 0.028(7) 0.007(6) 0.001(5) 0.000(5)
Cs1 0.0238(4) 0.0173(4) 0.0336(5) 0.0002(3) 0.0084(4) 0.0005(3)
Cs2 0.0624(9) 0.0448(9) 0.0505(10) -0.0003(7) 0.0109(8) -0.0010(7)
Cs3 0.0204(4) 0.0156(4) 0.0496(6) -0.0009(4) 0.0034(4) -0.0011(3)
Cs4 0.0523(6) 0.0285(5) 0.0254(5) 0.0033(4) 0.0019(4) 0.0103(4)
Cs5 0.0176(4) 0.0187(4) 0.0401(5) -0.0017(4) -0.0065(4) -0.0002(3)
Cs6 0.0189(4) 0.0184(4) 0.0458(6) -0.0005(4) -0.0031(4) -0.0024(3)
N1 0.020(6) 0.022(6) 0.025(6) 0.004(5) 0.001(5) 0.006(5)
N2 0.023(6) 0.033(7) 0.023(6) 0.003(5) 0.001(5) -0.002(5)
N3 0.025(6) 0.031(7) 0.027(6) 0.002(6) -0.002(5) 0.007(6)
N4 0.023(6) 0.022(6) 0.034(7) -0.003(5) 0.005(5) 0.000(5)
N5 0.019(6) 0.025(6) 0.026(7) -0.004(5) 0.004(5) 0.000(5)
N6 0.025(6) 0.037(7) 0.019(6) 0.002(5) -0.003(5) -0.005(5)
N7 0.017(6) 0.014(6) 0.045(7) -0.001(5) 0.009(5) 0.006(5)
N8 0.025(6) 0.035(7) 0.020(7) 0.001(5) -0.006(5) -0.001(5)
N9 0.014(5) 0.016(6) 0.053(8) 0.003(5) -0.001(5) 0.004(4)
N10 0.042(8) 0.028(7) 0.033(7) -0.011(6) 0.018(6) 0.003(6)
O1 0.016(5) 0.019(5) 0.034(6) -0.004(4) -0.002(4) -0.004(4)
O2 0.020(5) 0.023(5) 0.029(5) -0.003(4) 0.005(4) -0.003(4)
O3 0.016(5) 0.017(5) 0.039(6) -0.007(4) 0.008(4) -0.004(4)
O4 0.012(4) 0.016(5) 0.029(5) -0.003(4) 0.003(4) -0.001(4)
O5 0.027(5) 0.028(6) 0.052(7) -0.009(5) 0.015(5) 0.004(4)
S1 0.0196(18) 0.029(2) 0.056(3) 0.0001(18) -0.0050(17) 0.0100(16)
S2 0.026(4) 0.045(5) 0.028(4) -0.009(4) 0.007(3) 0.013(4)
S2A 0.017(4) 0.033(5) 0.023(5) -0.007(4) 0.008(3) 0.010(4)
S3 0.065(3) 0.033(2) 0.033(2) -0.0026(18) -0.021(2) 0.014(2)
S4 0.0182(16) 0.0237(18) 0.0263(17) -0.0026(14) 0.0024(13) 0.0067(14)
S5 0.037(2) 0.064(3) 0.030(2) -0.020(2) -0.0083(18) 0.020(2)
S6 0.134(16) 0.17(2) 0.20(2) -0.020(18) -0.086(17) 0.088(17)
S6A 0.035(6) 0.041(7) 0.019(5) -0.021(5) -0.011(4) 0.019(5)
S7 0.0251(18) 0.0264(19) 0.0272(18) 0.0009(15) 0.0094(14) 0.0118(15)
S8 0.033(2) 0.069(3) 0.0217(19) 0.0037(19) 0.0000(16) 0.011(2)
S9 0.0230(18) 0.0255(19) 0.0294(18) 0.0025(15) 0.0022(14) 0.0142(15)
S10 0.033(2) 0.060(3) 0.039(2) -0.023(2) 0.0007(18) 0.020(2)
U1 0.0091(2) 0.0152(3) 0.0250(3) -0.00264(19) 0.00278(18) -0.00012(18)
U2 0.0095(2) 0.0143(3) 0.0231(3) -0.00379(19) 0.00121(18) -0.00014(18)

loop_
_atom_type_symbol
_atom_type_description
_atom_type_scat_dispersion_real
_atom_type_scat_dispersion_imag
_atom_type_scat_source
C C 0.0033 0.0016 'International Tables Vol C Tables 4.2.6.8 and 6.1.1.4'
Cs Cs -0.3680 2.1192 'International Tables Vol C Tables 4.2.6.8 and 6.1.1.4'
N N 0.0061 0.0033 'International Tables Vol C Tables 4.2.6.8 and 6.1.1.4'
O O 0.0106 0.0060 'International Tables Vol C Tables 4.2.6.8 and 6.1.1.4'
S S 0.1246 0.1234 'International Tables Vol C Tables 4.2.6.8 and 6.1.1.4'
U U -9.6767 9.6646 'International Tables Vol C Tables 4.2.6.8 and 6.1.1.4'

loop_
_geom_angle_atom_site_label_1
_geom_angle_atom_site_label_2
_geom_angle_atom_site_label_3
_geom_angle
_geom_angle_site_symmetry_1
_geom_angle_site_symmetry_3
N1 C1 S1 179.2(14) . .
N2 C2 S2 166.3(16) . .
N2 C2 S2A 164.9(15) . .
N3 C3 S3 179.1(16) . .
N4 C4 S4 179.1(13) . .
N5 C5 S5 178.7(16) . .
N6 C6 S6A 171(2) . .
N6 C6 S6 163(2) . .
N7 C7 S7 178.9(14) . .
N8 C8 S8 179.4(16) . .
N9 C9 S9 177.4(13) . .
N10 C10 S10 178.5(14) . .
S1 Cs2A S4 81.6(2) . 3_545
S1 Cs2A S2A 96.3(3) . .
S4 Cs2A S2A 177.8(3) 3_545 .
S1 Cs2A S8 100.2(3) . .
S4 Cs2A S8 89.3(2) 3_545 .
S2A Cs2A S8 90.4(3) . .
S1 Cs2A S5 91.1(2) . 5_666
S4 Cs2A S5 91.5(2) 3_545 5_666
S2A Cs2A S5 89.3(3) . 5_666
S8 Cs2A S5 168.6(3) . 5_666
S5 Cs2 S8 147.32(12) 5_666 .
S5 Cs2 Cs2 109.25(10) 5_666 2_655
S8 Cs2 Cs2 101.02(9) . 2_655
C1 N1 U1 155.1(11) . .
C2 N2 U1 138.4(11) . .
C3 N3 U1 153.4(12) . .
C4 N4 U1 156.3(11) . .
C5 N5 U1 177.9(12) . .
C6 N6 U2 151.1(15) . .
C7 N7 U2 156.2(10) . .
C8 N8 U2 170.3(12) . .
C9 N9 U2 163.3(11) . .
C10 N10 U2 167.8(12) . .
C1 S1 Cs2A 104.5(5) . .
C2 S2A Cs2A 126.3(7) . .
C4 S4 Cs2A 113.0(5) . 3_455
C5 S5 Cs2A 87.1(6) . 5_666
C5 S5 Cs2 106.9(6) . 5_666
C6 S6 Cs4 106.0(13) . .
C6 S6 Cs5 74.9(12) . 5_656
Cs4 S6 Cs5 89.9(8) . 5_656
C8 S8 Cs2A 90.8(6) . .
C8 S8 Cs2 109.8(5) . .
O2 U1 O1 178.5(5) . .
O2 U1 N5 91.0(4) . .
O1 U1 N5 90.5(4) . .
O2 U1 N4 89.8(4) . .
O1 U1 N4 90.7(4) . .
N5 U1 N4 72.9(4) . .
O2 U1 N1 89.9(4) . .
O1 U1 N1 90.4(4) . .
N5 U1 N1 72.9(4) . .
N4 U1 N1 145.8(4) . .
O2 U1 N3 89.4(4) . .
O1 U1 N3 89.5(4) . .
N5 U1 N3 142.7(4) . .
N4 U1 N3 69.7(4) . .
N1 U1 N3 144.4(4) . .
O2 U1 N2 89.7(4) . .
O1 U1 N2 89.1(4) . .
N5 U1 N2 143.6(4) . .
N4 U1 N2 143.5(4) . .
N1 U1 N2 70.7(4) . .
N3 U1 N2 73.8(4) . .
O2 U1 Cs1 133.5(3) . .
O1 U1 Cs1 46.0(3) . .
N5 U1 Cs1 99.4(3) . .
N4 U1 Cs1 136.6(3) . .
N1 U1 Cs1 51.7(3) . .
N3 U1 Cs1 107.2(3) . .
N2 U1 Cs1 56.3(3) . .
O4 U2 O3 179.0(5) . .
O4 U2 N8 90.3(4) . .
O3 U2 N8 90.6(4) . .
O4 U2 N9 89.9(4) . .
O3 U2 N9 90.8(4) . .
N8 U2 N9 73.8(5) . .
O4 U2 N7 90.4(4) . .
O3 U2 N7 89.4(4) . .
N8 U2 N7 74.3(4) . .
N9 U2 N7 148.1(5) . .
O4 U2 N10 90.4(4) . .
O3 U2 N10 89.1(5) . .
N8 U2 N10 144.9(5) . .
N9 U2 N10 71.1(5) . .
N7 U2 N10 140.8(5) . .
O4 U2 N6 87.7(4) . .
O3 U2 N6 91.2(4) . .
N8 U2 N6 144.2(4) . .
N9 U2 N6 141.9(5) . .
N7 U2 N6 70.0(4) . .
N10 U2 N6 70.9(5) . .
O4 U2 Cs3 45.0(3) . 5_656
O3 U2 Cs3 135.3(3) . 5_656
N8 U2 Cs3 100.3(3) . 5_656
N9 U2 Cs3 52.5(3) . 5_656
N7 U2 Cs3 135.3(3) . 5_656
N10 U2 Cs3 57.9(3) . 5_656
N6 U2 Cs3 103.3(3) . 5_656

loop_
_geom_bond_atom_site_label_1
_geom_bond_atom_site_label_2
_geom_bond_distance
_geom_bond_site_symmetry_2
C1 N1 1.150(18) .
C1 S1 1.635(14) .
C2 N2 1.148(19) .
C2 S2 1.634(16) .
C2 S2A 1.705(17) .
C3 N3 1.15(2) .
C3 S3 1.635(17) .
C4 N4 1.209(18) .
C4 S4 1.607(13) .
C5 N5 1.17(2) .
C5 S5 1.636(17) .
C6 N6 1.19(2) .
C6 S6A 1.62(2) .
C6 S6 1.95(3) .
C7 N7 1.178(18) .
C7 S7 1.621(13) .
C8 N8 1.154(19) .
C8 S8 1.633(16) .
C9 N9 1.174(18) .
C9 S9 1.622(13) .
C10 N10 1.154(19) .
C10 S10 1.618(15) .
Cs1 U1 4.2407(13) .
Cs2A S1 2.581(8) .
Cs2A S4 2.919(8) 3_545
Cs2A S2A 3.103(13) .
Cs2A S8 3.178(9) .
Cs2A S5 3.283(9) 5_666
Cs2 S5 3.330(6) 5_666
Cs2 S8 3.369(5) .
Cs2 Cs2 3.984(3) 2_655
Cs3 U2 4.2890(14) 5_656
Cs4 S6 3.41(3) .
Cs5 S6 3.56(4) 5_656
N1 U1 2.447(11) .
N2 U1 2.479(13) .
N3 U1 2.468(12) .
N4 U1 2.431(12) .
N5 U1 2.403(12) .
N6 U2 2.461(12) .
N7 U2 2.426(11) .
N8 U2 2.405(12) .
N9 U2 2.421(11) .
N10 U2 2.431(12) .
O1 U1 1.768(9) .
O2 U1 1.759(9) .
O3 U2 1.783(9) .
O4 U2 1.768(9) .
O5 O5 1.04(2) 2_656
S4 Cs2A 2.919(8) 3_455
S5 Cs2A 3.283(9) 5_666
S5 Cs2 3.330(6) 5_666
S6 Cs5 3.56(4) 5_656
U2 Cs3 4.2891(14) 5_656
